data_7207636
loop_
_publ_author_name
'Weyna, David R.'
'Cheney, Miranda L.'
'Shan, Ning'
'Hanna, Mazen'
'Wojtas, \/Lukasz'
'Zaworotko, Michael J.'

_publ_section_title
;
 Crystal engineering of multiple-component organic solids: Pharmaceutical
 cocrystals of tadalafil with persistent hydrogen bonding motifs
;
_journal_issue 7
_journal_name_full CrystEngComm
_journal_page_first 2377
_journal_paper_doi 10.1039/c2ce06574f
_journal_volume 14
_journal_year 2012
_chemical_absolute_configuration syn
_chemical_formula_moiety 'C22 H19 N3 O4, C10 H12 O3'
_chemical_formula_sum 'C32 H31 N3 O7'
_chemical_formula_weight 569.60
_chemical_melting_point 422.21
_chemical_name_common 'tadalafil propylparaben'
_chemical_name_systematic
;
?
;
_space_group_IT_number 4
_symmetry_cell_setting monoclinic
_symmetry_space_group_name_Hall 'P 2yb'
_symmetry_space_group_name_H-M 'P 1 21 1'
_atom_sites_solution_hydrogens geom
_atom_sites_solution_primary direct
_atom_sites_solution_secondary difmap
_audit_creation_method SHELXL-97
_cell_angle_alpha 90.00
_cell_angle_beta 90.854(2)
_cell_angle_gamma 90.00
_cell_formula_units_Z 2
_cell_length_a 9.3357(2)
_cell_length_b 8.3056(2)
_cell_length_c 17.3542(5)
_cell_measurement_reflns_used 1885
_cell_measurement_temperature 100(2)
_cell_measurement_theta_max 65.2
_cell_measurement_theta_min 2.55
_cell_volume 1345.47(6)
_computing_cell_refinement 'APEX2 (Bruker, 2010); SAINT (Bruker, 2009)'
_computing_data_collection 'APEX2 (Bruker, 2010)'
_computing_data_reduction 'SAINT (Bruker, 2009);XPREP(Sheldrick,2008)'
_computing_publication_material 'APEX2 (Bruker, 2010)'
_computing_structure_refinement 'SHELXL-97 (Sheldrick, 2008)'
_computing_structure_solution 'SHELXS-97 (Sheldrick, 2008)'
_diffrn_ambient_temperature 100(2)
_diffrn_measured_fraction_theta_full 0.942
_diffrn_measured_fraction_theta_max 0.942
_diffrn_measurement_device_type 'BRUKER SMART APEXII CCD'
_diffrn_measurement_method 'omega scans'
_diffrn_radiation_monochromator graphite
_diffrn_radiation_source 'fine-focus sealed tube'
_diffrn_radiation_type CuK\a
_diffrn_radiation_wavelength 1.54178
_diffrn_reflns_av_R_equivalents 0.0358
_diffrn_reflns_av_sigmaI/netI 0.0537
_diffrn_reflns_limit_h_max 10
_diffrn_reflns_limit_h_min -11
_diffrn_reflns_limit_k_max 9
_diffrn_reflns_limit_k_min -9
_diffrn_reflns_limit_l_max 13
_diffrn_reflns_limit_l_min -20
_diffrn_reflns_number 6565
_diffrn_reflns_theta_full 65.81
_diffrn_reflns_theta_max 65.80
_diffrn_reflns_theta_min 2.55
_exptl_absorpt_coefficient_mu 0.824
_exptl_absorpt_correction_T_max 0.7961
_exptl_absorpt_correction_T_min 0.7340
_exptl_absorpt_correction_type multi-scan
_exptl_absorpt_process_details 'SADABS; (Sheldrick, 2003)'
_exptl_crystal_colour colorles
_exptl_crystal_density_diffrn 1.406
_exptl_crystal_density_method 'not measured'
_exptl_crystal_description block
_exptl_crystal_F_000 600
_exptl_crystal_size_max 0.40
_exptl_crystal_size_mid 0.38
_exptl_crystal_size_min 0.29
_refine_diff_density_max 0.171
_refine_diff_density_min -0.221
_refine_diff_density_rms 0.045
_refine_ls_abs_structure_details 'Flack H D (1983), Acta Cryst. A39, 876-881'
_refine_ls_abs_structure_Flack 0.1(2)
_refine_ls_extinction_method none
_refine_ls_goodness_of_fit_ref 1.035
_refine_ls_hydrogen_treatment constr
_refine_ls_matrix_type full
_refine_ls_number_parameters 382
_refine_ls_number_reflns 3847
_refine_ls_number_restraints 1
_refine_ls_restrained_S_all 1.035
_refine_ls_R_factor_all 0.0478
_refine_ls_R_factor_gt 0.0410
_refine_ls_shift/su_max 0.001
_refine_ls_shift/su_mean 0.000
_refine_ls_structure_factor_coef Fsqd
_refine_ls_weighting_details 'calc w=1/[\s^2^(Fo^2^)+(0.0538P)^2^+0.0000P] where P=(Fo^2^+2Fc^2^)/3'
_refine_ls_weighting_scheme calc
_refine_ls_wR_factor_gt 0.0963
_refine_ls_wR_factor_ref 0.1002
_reflns_number_gt 3434
_reflns_number_total 3847
_reflns_threshold_expression >2sigma(I)
_cod_data_source_file c2ce06574f.txt
_cod_data_source_block TDF_PPB_2
_cod_original_sg_symbol_H-M P21
_cod_database_code 7207636

loop_
_symmetry_equiv_pos_as_xyz
'x, y, z'
'-x, y+1/2, -z'

loop_
_atom_site_label
_atom_site_type_symbol
_atom_site_fract_x
_atom_site_fract_y
_atom_site_fract_z
_atom_site_U_iso_or_equiv
_atom_site_adp_type
_atom_site_occupancy
_atom_site_symmetry_multiplicity
_atom_site_calc_flag
_atom_site_refinement_flags
O3 O 1.06188(19) 0.0894(3) 0.53568(11) 0.0240(5) Uani 1 1 d .
O1 O 0.43317(19) 0.0361(3) 0.40433(11) 0.0243(5) Uani 1 1 d .
H1 H 0.4372 0.1007 0.3672 0.036 Uiso 1 1 calc R
O2 O 0.9754(2) -0.0823(3) 0.62373(12) 0.0252(5) Uani 1 1 d .
C4 C 0.8200(3) 0.0193(4) 0.52411(16) 0.0183(6) Uani 1 1 d .
C9 C 1.2262(3) 0.1845(4) 0.63732(17) 0.0251(7) Uani 1 1 d .
H9A H 1.1601 0.1538 0.6789 0.030 Uiso 1 1 calc R
H9B H 1.2043 0.2967 0.6219 0.030 Uiso 1 1 calc R
C6 C 0.5747(3) -0.0669(4) 0.50610(17) 0.0213(7) Uani 1 1 d .
H6 H 0.4956 -0.1300 0.5219 0.026 Uiso 1 1 calc R
C3 C 0.8051(3) 0.1201(4) 0.46100(16) 0.0191(6) Uani 1 1 d .
H3 H 0.8835 0.1850 0.4458 0.023 Uiso 1 1 calc R
C8 C 1.2042(3) 0.0739(4) 0.56920(17) 0.0242(7) Uani 1 1 d .
H8A H 1.2760 0.0991 0.5296 0.029 Uiso 1 1 calc R
H8B H 1.2195 -0.0389 0.5859 0.029 Uiso 1 1 calc R
C2 C 0.6774(3) 0.1273(4) 0.41983(16) 0.0206(7) Uani 1 1 d .
H2 H 0.6688 0.1959 0.3762 0.025 Uiso 1 1 calc R
C1 C 0.5611(3) 0.0338(4) 0.44240(15) 0.0204(7) Uani 1 1 d .
C7 C 0.9576(3) 0.0028(4) 0.56779(16) 0.0214(7) Uani 1 1 d .
C5 C 0.7030(3) -0.0752(4) 0.54649(17) 0.0217(7) Uani 1 1 d .
H5 H 0.7121 -0.1452 0.5896 0.026 Uiso 1 1 calc R
C10 C 1.3810(3) 0.1736(5) 0.66694(19) 0.0307(8) Uani 1 1 d .
H10A H 1.4053 0.0609 0.6774 0.046 Uiso 1 1 calc R
H10B H 1.3915 0.2365 0.7145 0.046 Uiso 1 1 calc R
H10C H 1.4455 0.2166 0.6279 0.046 Uiso 1 1 calc R
C18 C 0.0977(3) 0.6165(4) 0.14612(16) 0.0181(6) Uani 1 1 d .
C22 C 0.3607(3) 0.2268(4) 0.22032(16) 0.0217(7) Uani 1 1 d .
C31 C 0.1428(3) 0.6540(4) -0.04101(16) 0.0199(6) Uani 1 1 d .
H33 H 0.0469 0.6210 -0.0512 0.024 Uiso 1 1 calc R
C24 C 0.2843(3) 0.0816(4) 0.10439(17) 0.0234(7) Uani 1 1 d .
H24A H 0.2031 0.0131 0.1201 0.028 Uiso 1 1 calc R
H24B H 0.3371 0.0228 0.0641 0.028 Uiso 1 1 calc R
C20 C 0.1351(3) 0.5018(4) 0.08339(16) 0.0203(7) Uani 1 1 d .
H20 H 0.0447 0.4607 0.0588 0.024 Uiso 1 1 calc R
C15 C 0.0102(3) 0.8381(4) 0.20163(16) 0.0210(7) Uani 1 1 d .
C16 C 0.1209(3) 0.7757(4) 0.25013(15) 0.0181(6) Uani 1 1 d .
C28 C 0.4287(3) 0.7502(4) -0.01386(15) 0.0203(6) Uani 1 1 d .
H28 H 0.5254 0.7819 -0.0053 0.024 Uiso 1 1 calc R
C29 C 0.3509(3) 0.8069(4) -0.07567(16) 0.0211(7) Uani 1 1 d .
C27 C 0.3603(3) 0.6436(4) 0.03626(16) 0.0203(7) Uani 1 1 d .
H27 H 0.4113 0.6028 0.0798 0.024 Uiso 1 1 calc R
C21 C 0.2449(3) 0.3515(4) 0.20083(16) 0.0208(7) Uani 1 1 d .
H21 H 0.1543 0.3150 0.2254 0.025 Uiso 1 1 calc R
C13 C -0.0218(3) 1.0596(4) 0.28588(17) 0.0239(7) Uani 1 1 d .
H13 H -0.0684 1.1576 0.2986 0.029 Uiso 1 1 calc R
C19 C 0.2849(3) 0.5137(4) 0.23617(16) 0.0215(7) Uani 1 1 d .
H19A H 0.2908 0.5045 0.2930 0.026 Uiso 1 1 calc R
H19B H 0.3795 0.5488 0.2173 0.026 Uiso 1 1 calc R
C23 C 0.4800(3) -0.0222(5) 0.18778(19) 0.0306(8) Uani 1 1 d .
H23A H 0.5390 0.0077 0.2327 0.046 Uiso 1 1 calc R
H23B H 0.5417 -0.0395 0.1433 0.046 Uiso 1 1 calc R
H23C H 0.4276 -0.1215 0.1989 0.046 Uiso 1 1 calc R
C26 C 0.2192(3) 0.5967(4) 0.02335(16) 0.0169(6) Uani 1 1 d .
C11 C 0.1582(3) 0.8596(4) 0.31739(16) 0.0220(7) Uani 1 1 d .
H11 H 0.2307 0.8194 0.3512 0.026 Uiso 1 1 calc R
C12 C 0.0881(3) 1.0018(4) 0.33386(17) 0.0250(7) Uani 1 1 d .
H12 H 0.1151 1.0612 0.3785 0.030 Uiso 1 1 calc R
C30 C 0.2114(3) 0.7595(4) -0.08879(15) 0.0198(6) Uani 1 1 d .
C17 C 0.1734(3) 0.6330(4) 0.21364(16) 0.0210(7) Uani 1 1 d .
C14 C -0.0645(3) 0.9764(4) 0.21970(16) 0.0221(7) Uani 1 1 d .
H14 H -0.1419 1.0132 0.1882 0.027 Uiso 1 1 calc R
C25 C 0.2258(3) 0.2350(4) 0.07019(16) 0.0204(6) Uani 1 1 d .
C32 C 0.2719(3) 0.9226(5) -0.18497(18) 0.0295(8) Uani 1 1 d .
H32A H 0.2431 1.0360 -0.1935 0.035 Uiso 1 1 calc R
H32B H 0.2990 0.8756 -0.2351 0.035 Uiso 1 1 calc R
N1 N -0.0019(2) 0.7374(3) 0.13835(13) 0.0193(5) Uani 1 1 d .
H1A H -0.0630 0.7488 0.0997 0.023 Uiso 1 1 calc R
N2 N 0.2162(2) 0.3640(3) 0.11621(13) 0.0176(5) Uani 1 1 d .
N3 N 0.3794(2) 0.1054(3) 0.17068(14) 0.0230(6) Uani 1 1 d .
O5 O 0.18701(18) 0.2354(3) 0.00195(11) 0.0218(5) Uani 1 1 d .
O4 O 0.4309(2) 0.2427(3) 0.28065(11) 0.0261(5) Uani 1 1 d .
O7 O 0.3908(2) 0.9152(3) -0.13176(12) 0.0281(5) Uani 1 1 d .
O6 O 0.1558(2) 0.8338(3) -0.15297(12) 0.0285(5) Uani 1 1 d .

loop_
_atom_site_aniso_label
_atom_site_aniso_U_11
_atom_site_aniso_U_22
_atom_site_aniso_U_33
_atom_site_aniso_U_23
_atom_site_aniso_U_13
_atom_site_aniso_U_12
O3 0.0221(10) 0.0272(14) 0.0225(11) 0.0040(9) -0.0048(8) -0.0035(9)
O1 0.0225(10) 0.0275(15) 0.0228(11) 0.0045(10) -0.0051(8) -0.0011(8)
O2 0.0278(10) 0.0255(14) 0.0222(11) 0.0057(10) -0.0046(8) 0.0002(9)
C4 0.0219(13) 0.0159(18) 0.0172(14) -0.0013(13) -0.0005(11) 0.0016(11)
C9 0.0285(15) 0.022(2) 0.0247(16) 0.0020(14) -0.0039(12) 0.0007(12)
C6 0.0218(14) 0.0198(19) 0.0223(15) 0.0002(13) 0.0031(11) -0.0045(11)
C3 0.0200(13) 0.0153(19) 0.0221(15) -0.0009(13) 0.0025(11) -0.0002(11)
C8 0.0216(13) 0.027(2) 0.0242(16) 0.0000(14) 0.0022(11) 0.0010(12)
C2 0.0260(14) 0.018(2) 0.0172(14) 0.0020(13) -0.0003(11) 0.0021(11)
C1 0.0201(13) 0.025(2) 0.0159(14) -0.0067(13) -0.0011(11) 0.0033(11)
C7 0.0251(13) 0.0185(19) 0.0204(15) -0.0054(14) -0.0018(11) 0.0018(12)
C5 0.0276(15) 0.022(2) 0.0152(14) 0.0000(13) 0.0019(11) 0.0025(12)
C10 0.0282(15) 0.034(2) 0.0292(17) 0.0048(15) -0.0059(13) -0.0076(14)
C18 0.0189(12) 0.0180(19) 0.0173(14) 0.0014(12) -0.0012(11) -0.0017(11)
C22 0.0242(14) 0.024(2) 0.0174(14) 0.0071(14) -0.0004(11) -0.0016(12)
C31 0.0184(12) 0.0205(19) 0.0207(14) -0.0021(13) -0.0007(11) -0.0003(11)
C24 0.0241(14) 0.023(2) 0.0228(15) -0.0005(14) -0.0039(12) -0.0007(12)
C20 0.0161(12) 0.026(2) 0.0186(14) -0.0008(13) -0.0033(10) 0.0013(11)
C15 0.0194(12) 0.028(2) 0.0160(14) 0.0028(13) 0.0003(11) -0.0034(12)
C16 0.0190(12) 0.0179(19) 0.0173(14) 0.0000(12) 0.0007(11) -0.0014(11)
C28 0.0190(12) 0.0229(19) 0.0190(14) -0.0062(14) 0.0040(11) -0.0005(12)
C29 0.0276(14) 0.0167(19) 0.0189(15) -0.0033(13) 0.0040(12) -0.0007(11)
C27 0.0244(14) 0.022(2) 0.0141(14) -0.0058(13) -0.0003(11) 0.0068(12)
C21 0.0213(13) 0.026(2) 0.0152(14) 0.0018(13) -0.0011(11) 0.0022(12)
C13 0.0281(14) 0.020(2) 0.0235(16) -0.0029(13) 0.0077(12) 0.0000(12)
C19 0.0218(13) 0.027(2) 0.0152(14) -0.0017(14) -0.0011(11) 0.0005(12)
C23 0.0318(16) 0.032(2) 0.0273(17) -0.0009(15) -0.0048(13) 0.0061(14)
C26 0.0228(13) 0.0120(18) 0.0160(14) -0.0027(12) 0.0014(11) 0.0053(11)
C11 0.0197(13) 0.027(2) 0.0196(15) 0.0032(13) -0.0008(11) -0.0006(12)
C12 0.0265(14) 0.028(2) 0.0209(15) -0.0083(14) 0.0003(12) -0.0032(13)
C30 0.0256(14) 0.0202(19) 0.0136(13) 0.0004(13) -0.0010(11) 0.0062(12)
C17 0.0195(13) 0.028(2) 0.0156(14) 0.0019(13) 0.0009(11) -0.0026(12)
C14 0.0218(13) 0.027(2) 0.0180(15) 0.0046(13) 0.0012(11) 0.0026(12)
C25 0.0156(12) 0.0232(19) 0.0224(15) -0.0010(14) -0.0033(11) -0.0024(11)
C32 0.0312(16) 0.033(2) 0.0246(17) 0.0092(15) 0.0028(13) 0.0002(13)
N1 0.0184(11) 0.0230(17) 0.0163(12) 0.0001(11) -0.0052(9) 0.0025(10)
N2 0.0196(10) 0.0188(16) 0.0143(12) 0.0005(11) -0.0040(9) -0.0012(9)
N3 0.0249(12) 0.0227(17) 0.0213(13) 0.0006(12) -0.0043(10) 0.0021(10)
O5 0.0201(9) 0.0278(14) 0.0173(10) -0.0009(9) -0.0040(7) 0.0001(9)
O4 0.0305(10) 0.0287(14) 0.0189(10) 0.0021(10) -0.0068(8) 0.0029(10)
O7 0.0333(11) 0.0271(15) 0.0239(11) 0.0040(10) 0.0028(9) -0.0072(9)
O6 0.0280(10) 0.0324(16) 0.0250(11) 0.0078(10) -0.0040(9) -0.0018(9)

loop_
_atom_type_symbol
_atom_type_description
_atom_type_scat_dispersion_real
_atom_type_scat_dispersion_imag
_atom_type_scat_source
C C 0.0181 0.0091 'International Tables Vol C Tables 4.2.6.8 and 6.1.1.4'
H H 0.0000 0.0000 'International Tables Vol C Tables 4.2.6.8 and 6.1.1.4'
N N 0.0311 0.0180 'International Tables Vol C Tables 4.2.6.8 and 6.1.1.4'
O O 0.0492 0.0322 'International Tables Vol C Tables 4.2.6.8 and 6.1.1.4'

loop_
_geom_angle_atom_site_label_1
_geom_angle_atom_site_label_2
_geom_angle_atom_site_label_3
_geom_angle
C7 O3 C8 117.0(2)
C1 O1 H1 109.5
C3 C4 C5 119.2(2)
C3 C4 C7 122.3(3)
C5 C4 C7 118.5(3)
C8 C9 C10 110.1(3)
C8 C9 H9A 109.6
C10 C9 H9A 109.6
C8 C9 H9B 109.6
C10 C9 H9B 109.6
H9A C9 H9B 108.1
C5 C6 C1 120.2(3)
C5 C6 H6 119.9
C1 C6 H6 119.9
C2 C3 C4 120.8(3)
C2 C3 H3 119.6
C4 C3 H3 119.6
O3 C8 C9 111.9(2)
O3 C8 H8A 109.2
C9 C8 H8A 109.2
O3 C8 H8B 109.2
C9 C8 H8B 109.2
H8A C8 H8B 107.9
C3 C2 C1 120.0(3)
C3 C2 H2 120.0
C1 C2 H2 120.0
O1 C1 C6 117.7(3)
O1 C1 C2 122.6(3)
C6 C1 C2 119.7(2)
O2 C7 O3 123.8(2)
O2 C7 C4 124.7(3)
O3 C7 C4 111.5(2)
C6 C5 C4 120.2(3)
C6 C5 H5 119.9
C4 C5 H5 119.9
C9 C10 H10A 109.5
C9 C10 H10B 109.5
H10A C10 H10B 109.5
C9 C10 H10C 109.5
H10A C10 H10C 109.5
H10B C10 H10C 109.5
C17 C18 N1 110.6(3)
C17 C18 C20 124.5(3)
N1 C18 C20 124.1(2)
O4 C22 N3 123.6(3)
O4 C22 C21 118.7(3)
N3 C22 C21 117.8(2)
C30 C31 C26 117.5(3)
C30 C31 H33 121.2
C26 C31 H33 121.2
N3 C24 C25 114.2(3)
N3 C24 H24A 108.7
C25 C24 H24A 108.7
N3 C24 H24B 108.7
C25 C24 H24B 108.7
H24A C24 H24B 107.6
N2 C20 C18 109.7(2)
N2 C20 C26 113.2(2)
C18 C20 C26 107.2(3)
N2 C20 H20 108.9
C18 C20 H20 108.9
C26 C20 H20 108.9
C14 C15 N1 130.3(3)
C14 C15 C16 122.3(3)
N1 C15 C16 107.4(3)
C11 C16 C15 118.9(3)
C11 C16 C17 134.2(3)
C15 C16 C17 106.9(2)
C29 C28 C27 117.5(3)
C29 C28 H28 121.2
C27 C28 H28 121.2
C28 C29 C30 121.3(3)
C28 C29 O7 129.1(3)
C30 C29 O7 109.5(2)
C26 C27 C28 121.1(3)
C26 C27 H27 119.4
C28 C27 H27 119.4
N2 C21 C19 112.0(2)
N2 C21 C22 112.3(2)
C19 C21 C22 109.9(2)
N2 C21 H21 107.5
C19 C21 H21 107.5
C22 C21 H21 107.5
C14 C13 C12 121.3(3)
C14 C13 H13 119.4
C12 C13 H13 119.4
C17 C19 C21 108.5(2)
C17 C19 H19A 110.0
C21 C19 H19A 110.0
C17 C19 H19B 110.0
C21 C19 H19B 110.0
H19A C19 H19B 108.4
N3 C23 H23A 109.5
N3 C23 H23B 109.5
H23A C23 H23B 109.5
N3 C23 H23C 109.5
H23A C23 H23C 109.5
H23B C23 H23C 109.5
C27 C26 C31 120.3(3)
C27 C26 C20 122.0(2)
C31 C26 C20 117.2(2)
C12 C11 C16 119.0(3)
C12 C11 H11 120.5
C16 C11 H11 120.5
C11 C12 C13 121.1(3)
C11 C12 H12 119.5
C13 C12 H12 119.5
O6 C30 C31 127.2(2)
O6 C30 C29 110.6(3)
C31 C30 C29 122.1(3)
C18 C17 C16 106.6(3)
C18 C17 C19 120.7(3)
C16 C17 C19 132.7(3)
C15 C14 C13 117.4(3)
C15 C14 H14 121.3
C13 C14 H14 121.3
O5 C25 N2 123.3(3)
O5 C25 C24 118.8(3)
N2 C25 C24 118.0(2)
O6 C32 O7 108.1(2)
O6 C32 H32A 110.1
O7 C32 H32A 110.1
O6 C32 H32B 110.1
O7 C32 H32B 110.1
H32A C32 H32B 108.4
C18 N1 C15 108.5(2)
C18 N1 H1A 125.8
C15 N1 H1A 125.8
C25 N2 C20 115.3(2)
C25 N2 C21 121.2(3)
C20 N2 C21 121.0(2)
C22 N3 C23 120.8(2)
C22 N3 C24 121.8(2)
C23 N3 C24 116.7(3)
C29 O7 C32 105.5(2)
C30 O6 C32 105.6(2)

loop_
_geom_bond_atom_site_label_1
_geom_bond_atom_site_label_2
_geom_bond_distance
O3 C7 1.338(4)
O3 C8 1.448(3)
O1 C1 1.356(3)
O1 H1 0.8400
O2 C7 1.211(4)
C4 C3 1.384(4)
C4 C5 1.405(4)
C4 C7 1.488(4)
C9 C8 1.509(4)
C9 C10 1.530(4)
C9 H9A 0.9900
C9 H9B 0.9900
C6 C5 1.380(4)
C6 C1 1.390(4)
C6 H6 0.9500
C3 C2 1.382(4)
C3 H3 0.9500
C8 H8A 0.9900
C8 H8B 0.9900
C2 C1 1.395(4)
C2 H2 0.9500
C5 H5 0.9500
C10 H10A 0.9800
C10 H10B 0.9800
C10 H10C 0.9800
C18 C17 1.366(4)
C18 N1 1.374(4)
C18 C20 1.492(4)
C22 O4 1.234(3)
C22 N3 1.339(4)
C22 C21 1.531(4)
C31 C30 1.372(4)
C31 C26 1.400(4)
C31 H33 0.9500
C24 N3 1.456(4)
C24 C25 1.504(4)
C24 H24A 0.9900
C24 H24B 0.9900
C20 N2 1.482(4)
C20 C26 1.532(4)
C20 H20 1.0000
C15 C14 1.382(4)
C15 N1 1.384(4)
C15 C16 1.421(4)
C16 C11 1.399(4)
C16 C17 1.434(4)
C28 C29 1.370(4)
C28 C27 1.401(4)
C28 H28 0.9500
C29 C30 1.376(4)
C29 O7 1.380(4)
C27 C26 1.388(4)
C27 H27 0.9500
C21 N2 1.492(3)
C21 C19 1.524(4)
C21 H21 1.0000
C13 C14 1.394(4)
C13 C12 1.397(4)
C13 H13 0.9500
C19 C17 1.486(4)
C19 H19A 0.9900
C19 H19B 0.9900
C23 N3 1.444(4)
C23 H23A 0.9800
C23 H23B 0.9800
C23 H23C 0.9800
C11 C12 1.383(5)
C11 H11 0.9500
C12 H12 0.9500
C30 O6 1.369(3)
C14 H14 0.9500
C25 O5 1.233(3)
C25 N2 1.340(4)
C32 O6 1.430(4)
C32 O7 1.434(4)
C32 H32A 0.9900
C32 H32B 0.9900
N1 H1A 0.8800

loop_
_geom_hbond_atom_site_label_D
_geom_hbond_atom_site_label_H
_geom_hbond_atom_site_label_A
_geom_hbond_distance_DH
_geom_hbond_distance_HA
_geom_hbond_distance_DA
_geom_hbond_angle_DHA
_geom_hbond_site_symmetry_A
O1 H1 O4 0.84 1.91 2.748(3) 175.4 .
N1 H1A O5 0.88 2.10 2.965(3) 168.3 2

loop_
_geom_torsion_atom_site_label_1
_geom_torsion_atom_site_label_2
_geom_torsion_atom_site_label_3
_geom_torsion_atom_site_label_4
_geom_torsion
C5 C4 C3 C2 -0.5(4)
C7 C4 C3 C2 177.3(3)
C7 O3 C8 C9 -84.6(3)
C10 C9 C8 O3 -175.6(3)
C4 C3 C2 C1 0.8(5)
C5 C6 C1 O1 179.3(3)
C5 C6 C1 C2 -0.5(5)
C3 C2 C1 O1 179.9(3)
C3 C2 C1 C6 -0.3(4)
C8 O3 C7 O2 2.2(4)
C8 O3 C7 C4 -175.3(2)
C3 C4 C7 O2 179.2(3)
C5 C4 C7 O2 -3.0(5)
C3 C4 C7 O3 -3.3(4)
C5 C4 C7 O3 174.5(3)
C1 C6 C5 C4 0.8(5)
C3 C4 C5 C6 -0.3(5)
C7 C4 C5 C6 -178.2(3)
C17 C18 C20 N2 26.0(4)
N1 C18 C20 N2 -165.5(2)
C17 C18 C20 C26 -97.3(3)
N1 C18 C20 C26 71.2(3)
C14 C15 C16 C11 -1.8(4)
N1 C15 C16 C11 177.7(3)
C14 C15 C16 C17 179.9(3)
N1 C15 C16 C17 -0.5(3)
C27 C28 C29 C30 -0.9(4)
C27 C28 C29 O7 177.9(3)
C29 C28 C27 C26 0.4(4)
O4 C22 C21 N2 154.2(3)
N3 C22 C21 N2 -26.2(4)
O4 C22 C21 C19 28.8(4)
N3 C22 C21 C19 -151.6(3)
N2 C21 C19 C17 52.3(3)
C22 C21 C19 C17 177.8(2)
C28 C27 C26 C31 0.7(5)
C28 C27 C26 C20 -170.4(3)
C30 C31 C26 C27 -1.4(4)
C30 C31 C26 C20 170.1(3)
N2 C20 C26 C27 -47.0(4)
C18 C20 C26 C27 74.1(3)
N2 C20 C26 C31 141.6(3)
C18 C20 C26 C31 -97.3(3)
C15 C16 C11 C12 -1.1(4)
C17 C16 C11 C12 176.6(3)
C16 C11 C12 C13 2.1(4)
C14 C13 C12 C11 -0.1(5)
C26 C31 C30 O6 -177.7(3)
C26 C31 C30 C29 1.0(5)
C28 C29 C30 O6 179.1(3)
O7 C29 C30 O6 0.1(3)
C28 C29 C30 C31 0.1(5)
O7 C29 C30 C31 -178.9(3)
N1 C18 C17 C16 -1.5(3)
C20 C18 C17 C16 168.4(3)
N1 C18 C17 C19 178.3(3)
C20 C18 C17 C19 -11.9(4)
C11 C16 C17 C18 -176.6(3)
C15 C16 C17 C18 1.2(3)
C11 C16 C17 C19 3.6(6)
C15 C16 C17 C19 -178.5(3)
C21 C19 C17 C18 -28.6(4)
C21 C19 C17 C16 151.1(3)
N1 C15 C14 C13 -175.8(3)
C16 C15 C14 C13 3.7(4)
C12 C13 C14 C15 -2.7(4)
N3 C24 C25 O5 155.5(2)
N3 C24 C25 N2 -25.6(4)
C17 C18 N1 C15 1.2(3)
C20 C18 N1 C15 -168.7(3)
C14 C15 N1 C18 179.1(3)
C16 C15 N1 C18 -0.4(3)
O5 C25 N2 C20 9.0(4)
C24 C25 N2 C20 -169.8(2)
O5 C25 N2 C21 171.2(2)
C24 C25 N2 C21 -7.6(4)
C18 C20 N2 C25 164.4(2)
C26 C20 N2 C25 -75.9(3)
C18 C20 N2 C21 2.2(3)
C26 C20 N2 C21 121.8(3)
C19 C21 N2 C25 157.8(2)
C22 C21 N2 C25 33.6(3)
C19 C21 N2 C20 -41.0(3)
C22 C21 N2 C20 -165.3(2)
O4 C22 N3 C23 3.7(4)
C21 C22 N3 C23 -175.9(3)
O4 C22 N3 C24 173.3(3)
C21 C22 N3 C24 -6.3(4)
C25 C24 N3 C22 33.1(4)
C25 C24 N3 C23 -156.9(3)
C28 C29 O7 C32 176.2(3)
C30 C29 O7 C32 -4.9(3)
O6 C32 O7 C29 7.8(3)
C31 C30 O6 C32 -176.3(3)
C29 C30 O6 C32 4.8(3)
O7 C32 O6 C30 -7.8(4)
